data_2233086
loop_
_publ_author_name
'Rodrigues, Vinola Z.'
'Kamen\'i\<cek, Ji\<r\'i'
'Gowda, B. Thimme'
'Ko\<z\'i\<sek, Jozef'

_publ_section_title
;
 4-Chloro-<i>N</i>-(2,3-dimethylphenyl)benzamide
;
_journal_coeditor_code BQ2325
_journal_issue 1
_journal_name_full 'Acta Crystallographica Section E'
_journal_page_first o202
_journal_paper_doi 10.1107/S1600536811053256
_journal_volume 68
_journal_year 2012
_chemical_formula_iupac 'C15 H14 Cl N O'
_chemical_formula_moiety 'C15 H14 Cl N O'
_chemical_formula_sum 'C15 H14 Cl N O'
_chemical_formula_weight 259.72
_chemical_name_systematic
;
4-Chloro-<i>N</i>-(2,3-dimethylphenyl)benzamide
;
_space_group_IT_number 14
_symmetry_cell_setting monoclinic
_symmetry_space_group_name_Hall '-P 2ybc'
_symmetry_space_group_name_H-M 'P 1 21/c 1'
_atom_sites_solution_hydrogens geom
_atom_sites_solution_primary direct
_atom_sites_solution_secondary difmap
_audit_creation_method SHELXL-97
_cell_angle_alpha 90.00
_cell_angle_beta 111.957(11)
_cell_angle_gamma 90.00
_cell_formula_units_Z 4
_cell_length_a 8.1082(8)
_cell_length_b 19.5189(17)
_cell_length_c 9.2943(9)
_cell_measurement_reflns_used 3994
_cell_measurement_temperature 293(2)
_cell_measurement_theta_max 26.3676
_cell_measurement_theta_min 3.4132
_cell_volume 1364.2(2)
_computing_cell_refinement 'CrysAlis CCD (Oxford Diffraction, 2009)'
_computing_data_collection 'CrysAlis CCD (Oxford Diffraction, 2009)'
_computing_data_reduction 'CrysAlis RED (Oxford Diffraction, 2009)'
_computing_molecular_graphics 'DIAMOND (Brandenburg, 2002)'
_computing_publication_material 'enCIFer (Allen <i>et al.</i>, 2004)'
_computing_structure_refinement 'SHELXL97 (Sheldrick, 2008)'
_computing_structure_solution 'SHELXS97 (Sheldrick, 2008)'
_diffrn_ambient_temperature 293
_diffrn_detector_area_resol_mean 10.4340
_diffrn_measured_fraction_theta_full 0.997
_diffrn_measured_fraction_theta_max 0.997
_diffrn_measurement_device_type 'Oxford Diffraction Xcalibur Ruby Gemini'
_diffrn_measurement_method '\w scans'
_diffrn_radiation_monochromator graphite
_diffrn_radiation_source 'Enhance (Mo) X-ray Source'
_diffrn_radiation_type MoK\a
_diffrn_radiation_wavelength 0.71073
_diffrn_reflns_av_R_equivalents 0.0575
_diffrn_reflns_av_sigmaI/netI 0.1715
_diffrn_reflns_limit_h_max 10
_diffrn_reflns_limit_h_min -10
_diffrn_reflns_limit_k_max 24
_diffrn_reflns_limit_k_min -24
_diffrn_reflns_limit_l_max 11
_diffrn_reflns_limit_l_min -11
_diffrn_reflns_number 22574
_diffrn_reflns_theta_full 26.37
_diffrn_reflns_theta_max 26.37
_diffrn_reflns_theta_min 3.41
_diffrn_standards_decay_% 0
_diffrn_standards_interval_time 0
_diffrn_standards_number 0
_exptl_absorpt_coefficient_mu 0.267
_exptl_absorpt_correction_T_max 0.976
_exptl_absorpt_correction_T_min 0.953
_exptl_absorpt_correction_type analytical
_exptl_absorpt_process_details
;
[CrysAlis RED (Oxford Diffraction, 2009),
based on expressions derived by Clark & Reid (1995)]
;
_exptl_crystal_colour colorless
_exptl_crystal_density_diffrn 1.265
_exptl_crystal_density_method 'not measured'
_exptl_crystal_description rod
_exptl_crystal_F_000 544
_exptl_crystal_size_max 0.90
_exptl_crystal_size_mid 0.15
_exptl_crystal_size_min 0.09
_refine_diff_density_max 0.395
_refine_diff_density_min -0.301
_refine_ls_extinction_method none
_refine_ls_goodness_of_fit_ref 1.040
_refine_ls_hydrogen_treatment constr
_refine_ls_matrix_type full
_refine_ls_number_parameters 165
_refine_ls_number_reflns 2793
_refine_ls_number_restraints 0
_refine_ls_restrained_S_all 1.040
_refine_ls_R_factor_all 0.0781
_refine_ls_R_factor_gt 0.0490
_refine_ls_shift/su_max 0.000
_refine_ls_shift/su_mean 0.000
_refine_ls_structure_factor_coef Fsqd
_refine_ls_weighting_details 'calc w=1/[\s^2^(Fo^2^)+(0.0671P)^2^+0.3246P] where P=(Fo^2^+2Fc^2^)/3'
_refine_ls_weighting_scheme calc
_refine_ls_wR_factor_gt 0.1279
_refine_ls_wR_factor_ref 0.1452
_reflns_number_gt 1923
_reflns_number_total 2793
_reflns_threshold_expression I>2sigma(I)
_cod_data_source_file bq2325.cif
_cod_data_source_block I
_cod_original_cell_volume 1364.3(2)
_cod_original_sg_symbol_H-M 'P 21/c'
_cod_database_code 2233086
_cod_database_fobs_code 2233086

loop_
_symmetry_equiv_pos_as_xyz
'x, y, z'
'-x, y+1/2, -z+1/2'
'-x, -y, -z'
'x, -y-1/2, z-1/2'

loop_
_atom_site_type_symbol
_atom_site_label
_atom_site_fract_x
_atom_site_fract_y
_atom_site_fract_z
_atom_site_U_iso_or_equiv
_atom_site_adp_type
_atom_site_calc_flag
_atom_site_refinement_flags
_atom_site_occupancy
_atom_site_symmetry_multiplicity
C C1 0.7781(3) 0.70473(10) 0.5747(2) 0.0420(5) Uani d . 1 1
C C2 0.6708(3) 0.65266(10) 0.6192(2) 0.0412(5) Uani d . 1 1
C C3 0.5249(3) 0.62384(11) 0.5034(2) 0.0512(6) Uani d . 1 1
H H3 0.4980 0.6366 0.4007 0.061 Uiso calc R 1 1
C C4 0.4194(3) 0.57674(12) 0.5382(3) 0.0569(6) Uani d . 1 1
H H4 0.3211 0.5579 0.4600 0.068 Uiso calc R 1 1
C C5 0.4614(3) 0.55780(11) 0.6907(3) 0.0520(6) Uani d . 1 1
C C6 0.6067(3) 0.58405(11) 0.8067(3) 0.0527(6) Uani d . 1 1
H H6 0.6348 0.5700 0.9087 0.063 Uiso calc R 1 1
C C7 0.7116(3) 0.63166(11) 0.7710(2) 0.0477(5) Uani d . 1 1
H H7 0.8106 0.6498 0.8496 0.057 Uiso calc R 1 1
C C8 0.9834(3) 0.80088(10) 0.6627(2) 0.0409(5) Uani d . 1 1
C C9 1.1274(3) 0.78514(11) 0.6215(2) 0.0442(5) Uani d . 1 1
C C10 1.2233(3) 0.83941(13) 0.5917(3) 0.0555(6) Uani d . 1 1
C C11 1.1751(3) 0.90633(14) 0.6085(3) 0.0653(7) Uani d . 1 1
H H11 1.2375 0.9423 0.5867 0.078 Uiso calc R 1 1
C C12 1.0378(3) 0.92083(12) 0.6563(3) 0.0605(6) Uani d . 1 1
H H12 1.0103 0.9660 0.6697 0.073 Uiso calc R 1 1
C C13 0.9411(3) 0.86789(11) 0.6842(2) 0.0488(5) Uani d . 1 1
H H13 0.8483 0.8771 0.7171 0.059 Uiso calc R 1 1
C C14 1.1822(3) 0.71233(12) 0.6117(3) 0.0608(6) Uani d . 1 1
H H14A 1.3083 0.7079 0.6662 0.073 Uiso calc R 1 1
H H14B 1.1521 0.7000 0.5049 0.073 Uiso calc R 1 1
H H14C 1.1214 0.6825 0.6576 0.073 Uiso calc R 1 1
C C15 1.3817(4) 0.82577(19) 0.5477(3) 0.0854(9) Uani d . 1 1
H H15A 1.4244 0.8683 0.5228 0.103 Uiso calc R 1 1
H H15B 1.3471 0.7959 0.4592 0.103 Uiso calc R 1 1
H H15C 1.4742 0.8045 0.6332 0.103 Uiso calc R 1 1
N N1 0.8765(2) 0.74774(8) 0.68807(18) 0.0440(4) Uani d . 1 1
H H1 0.8747 0.7429 0.7794 0.053 Uiso calc R 1 1
O O1 0.7749(2) 0.70745(8) 0.44138(16) 0.0549(4) Uani d . 1 1
Cl Cl1 0.32708(12) 0.49969(4) 0.73735(11) 0.0947(3) Uani d . 1 1

loop_
_atom_site_aniso_label
_atom_site_aniso_U_11
_atom_site_aniso_U_22
_atom_site_aniso_U_33
_atom_site_aniso_U_12
_atom_site_aniso_U_13
_atom_site_aniso_U_23
C1 0.0504(12) 0.0442(11) 0.0388(11) 0.0029(9) 0.0251(10) 0.0015(8)
C2 0.0484(12) 0.0416(11) 0.0401(11) 0.0007(9) 0.0240(9) -0.0021(8)
C3 0.0616(14) 0.0523(13) 0.0416(12) -0.0033(11) 0.0214(11) -0.0019(9)
C4 0.0549(14) 0.0555(14) 0.0572(14) -0.0105(11) 0.0172(11) -0.0070(11)
C5 0.0592(14) 0.0420(12) 0.0643(14) -0.0042(10) 0.0338(12) 0.0003(10)
C6 0.0682(15) 0.0497(13) 0.0467(12) 0.0001(11) 0.0287(12) 0.0061(10)
C7 0.0559(13) 0.0501(13) 0.0402(11) -0.0053(10) 0.0216(10) 0.0008(9)
C8 0.0455(11) 0.0463(11) 0.0326(10) 0.0001(9) 0.0166(9) 0.0014(8)
C9 0.0438(11) 0.0568(13) 0.0330(10) 0.0028(9) 0.0154(9) 0.0018(9)
C10 0.0445(12) 0.0769(17) 0.0438(12) -0.0080(11) 0.0150(10) 0.0031(11)
C11 0.0634(16) 0.0702(17) 0.0576(14) -0.0220(13) 0.0174(13) 0.0082(12)
C12 0.0665(16) 0.0459(13) 0.0603(15) -0.0044(11) 0.0137(13) -0.0010(10)
C13 0.0507(12) 0.0474(12) 0.0482(12) 0.0028(10) 0.0184(10) -0.0032(9)
C14 0.0598(14) 0.0712(16) 0.0548(14) 0.0188(12) 0.0254(12) -0.0006(11)
C15 0.0616(17) 0.130(3) 0.0768(19) -0.0217(17) 0.0397(15) -0.0039(17)
N1 0.0571(11) 0.0474(10) 0.0365(9) -0.0051(8) 0.0279(8) -0.0030(7)
O1 0.0729(11) 0.0630(10) 0.0374(8) -0.0119(8) 0.0306(8) -0.0022(6)
Cl1 0.1000(6) 0.0811(5) 0.1190(7) -0.0323(4) 0.0592(5) 0.0043(4)

loop_
_atom_type_symbol
_atom_type_description
_atom_type_scat_dispersion_real
_atom_type_scat_dispersion_imag
_atom_type_scat_source
C C 0.0033 0.0016 'International Tables Vol C Tables 4.2.6.8 and 6.1.1.4'
H H 0.0000 0.0000 'International Tables Vol C Tables 4.2.6.8 and 6.1.1.4'
N N 0.0061 0.0033 'International Tables Vol C Tables 4.2.6.8 and 6.1.1.4'
O O 0.0106 0.0060 'International Tables Vol C Tables 4.2.6.8 and 6.1.1.4'
Cl Cl 0.1484 0.1585 'International Tables Vol C Tables 4.2.6.8 and 6.1.1.4'

loop_
_geom_angle_atom_site_label_1
_geom_angle_atom_site_label_2
_geom_angle_atom_site_label_3
_geom_angle
O1 C1 N1 122.86(18)
O1 C1 C2 120.85(18)
N1 C1 C2 116.28(16)
C7 C2 C3 118.69(19)
C7 C2 C1 122.75(18)
C3 C2 C1 118.55(17)
C4 C3 C2 121.0(2)
C4 C3 H3 119.5
C2 C3 H3 119.5
C3 C4 C5 119.0(2)
C3 C4 H4 120.5
C5 C4 H4 120.5
C6 C5 C4 121.3(2)
C6 C5 Cl1 118.99(17)
C4 C5 Cl1 119.68(18)
C5 C6 C7 119.3(2)
C5 C6 H6 120.3
C7 C6 H6 120.3
C6 C7 C2 120.6(2)
C6 C7 H7 119.7
C2 C7 H7 119.7
C13 C8 C9 121.75(19)
C13 C8 N1 117.64(18)
C9 C8 N1 120.59(18)
C8 C9 C10 118.2(2)
C8 C9 C14 121.53(19)
C10 C9 C14 120.3(2)
C11 C10 C9 119.2(2)
C11 C10 C15 120.0(2)
C9 C10 C15 120.7(2)
C12 C11 C10 121.7(2)
C12 C11 H11 119.1
C10 C11 H11 119.1
C11 C12 C13 119.5(2)
C11 C12 H12 120.2
C13 C12 H12 120.2
C12 C13 C8 119.4(2)
C12 C13 H13 120.3
C8 C13 H13 120.3
C9 C14 H14A 109.5
C9 C14 H14B 109.5
H14A C14 H14B 109.5
C9 C14 H14C 109.5
H14A C14 H14C 109.5
H14B C14 H14C 109.5
C10 C15 H15A 109.5
C10 C15 H15B 109.5
H15A C15 H15B 109.5
C10 C15 H15C 109.5
H15A C15 H15C 109.5
H15B C15 H15C 109.5
C1 N1 C8 122.76(15)
C1 N1 H1 118.6
C8 N1 H1 118.6

loop_
_geom_bond_atom_site_label_1
_geom_bond_atom_site_label_2
_geom_bond_distance
C1 O1 1.231(2)
C1 N1 1.350(3)
C1 C2 1.493(3)
C2 C7 1.385(3)
C2 C3 1.386(3)
C3 C4 1.374(3)
C3 H3 0.9300
C4 C5 1.378(3)
C4 H4 0.9300
C5 C6 1.365(3)
C5 Cl1 1.736(2)
C6 C7 1.381(3)
C6 H6 0.9300
C7 H7 0.9300
C8 C13 1.386(3)
C8 C9 1.393(3)
C8 N1 1.427(2)
C9 C10 1.401(3)
C9 C14 1.502(3)
C10 C11 1.389(4)
C10 C15 1.510(3)
C11 C12 1.374(3)
C11 H11 0.9300
C12 C13 1.379(3)
C12 H12 0.9300
C13 H13 0.9300
C14 H14A 0.9600
C14 H14B 0.9600
C14 H14C 0.9600
C15 H15A 0.9600
C15 H15B 0.9600
C15 H15C 0.9600
N1 H1 0.8600

loop_
_geom_hbond_atom_site_label_D
_geom_hbond_atom_site_label_H
_geom_hbond_atom_site_label_A
_geom_hbond_site_symmetry_A
_geom_hbond_distance_DH
_geom_hbond_distance_HA
_geom_hbond_distance_DA
_geom_hbond_angle_DHA
N1 H1 O1 4_576 0.86 2.18 2.904(2) 141.2
C14 H14A Cg1 1_655 0.96 2.94 3.653(2) 132.4
C7 H7 Cg2 4_576 0.93 2.76 3.612(2) 153.5

loop_
_geom_torsion_atom_site_label_1
_geom_torsion_atom_site_label_2
_geom_torsion_atom_site_label_3
_geom_torsion_atom_site_label_4
_geom_torsion
O1 C1 C2 C7 157.6(2)
N1 C1 C2 C7 -22.5(3)
O1 C1 C2 C3 -21.9(3)
N1 C1 C2 C3 157.99(19)
C7 C2 C3 C4 1.8(3)
C1 C2 C3 C4 -178.6(2)
C2 C3 C4 C5 -0.6(3)
C3 C4 C5 C6 -1.1(4)
C3 C4 C5 Cl1 178.69(18)
C4 C5 C6 C7 1.4(3)
Cl1 C5 C6 C7 -178.32(17)
C5 C6 C7 C2 -0.2(3)
C3 C2 C7 C6 -1.4(3)
C1 C2 C7 C6 179.04(19)
C13 C8 C9 C10 -4.2(3)
N1 C8 C9 C10 177.40(17)
C13 C8 C9 C14 174.67(19)
N1 C8 C9 C14 -3.7(3)
C8 C9 C10 C11 1.9(3)
C14 C9 C10 C11 -177.1(2)
C8 C9 C10 C15 179.5(2)
C14 C9 C10 C15 0.6(3)
C9 C10 C11 C12 1.2(3)
C15 C10 C11 C12 -176.5(2)
C10 C11 C12 C13 -2.0(3)
C11 C12 C13 C8 -0.4(3)
C9 C8 C13 C12 3.5(3)
N1 C8 C13 C12 -178.07(18)
O1 C1 N1 C8 1.0(3)
C2 C1 N1 C8 -178.89(17)
C13 C8 N1 C1 117.4(2)
C9 C8 N1 C1 -64.2(3)

loop_
_cod_related_entry_id
_cod_related_entry_database
_cod_related_entry_code
1 ChemSpider 260515
